data_4319903
loop_
_publ_author_name
'Orde Q. Munro'
'Sibongiseni C. Shabalala'
'Nicola J. Brown'

_publ_section_title
;
 Structural, Computational, and 59Co NMR Studies of Primary and Secondary
 Amine Complexes of Co(III) Porphyrins
;
_journal_name_full 'Inorganic Chemistry'
_journal_page_first 3303
_journal_page_last 3317
_journal_paper_doi 10.1021/ic000976c
_journal_volume 40
_journal_year 2001
_chemical_formula_moiety 'C60 H50 Co F6 N6 Sb'
_chemical_formula_sum 'C60 H50 Co F6 N6 Sb'
_chemical_formula_weight 1149.74
_chemical_melting_point ?
_chemical_name_common '[Co(TPP)(PhCH2CH2NH2)2]SbF6'
_chemical_name_systematic
; 
bis(phenethylamine)(5,10,15,20-mesotetraphenylporphinato)cobalt(III)
hexafluoroantimonate(V)  
;
_space_group_IT_number 4
_symmetry_cell_setting monoclinic
_symmetry_space_group_name_Hall 'P 2yb'
_symmetry_space_group_name_H-M 'P 1 21 1'
_atom_sites_solution_hydrogens geom
_atom_sites_solution_primary direct
_atom_sites_solution_secondary difmap
_audit_creation_method SHELXL-97
_cell_angle_alpha 90.00
_cell_angle_beta 94.2140(10)
_cell_angle_gamma 90.00
_cell_formula_units_Z 2
_cell_length_a 10.6378(5)
_cell_length_b 22.0466(11)
_cell_length_c 10.9585(5)
_cell_measurement_reflns_used 25
_cell_measurement_temperature 173(2)
_cell_measurement_theta_max 12
_cell_measurement_theta_min 2
_cell_volume 2563.1(2)
_computing_cell_refinement SAINT
_computing_data_collection SAINT
_computing_data_reduction SAINT
_computing_molecular_graphics 'OSCAIL 8 (P. McArdle, 1999)'
_computing_publication_material 'ORTEP32 (L. J. Farrugia, 1999)'
_computing_structure_refinement 'SHELXL-97 (Sheldrick, 1997)'
_computing_structure_solution 'SHELXS-97 (Sheldrick, 1990)'
_diffrn_ambient_temperature 173(2)
_diffrn_detector_area_resol_mean 0.9
_diffrn_measured_fraction_theta_full 0.989
_diffrn_measured_fraction_theta_max 0.989
_diffrn_measurement_device_type 'SIEMENS SMART 1000'
_diffrn_measurement_method 'Ellipsoid-mask fitting'
_diffrn_radiation_monochromator graphite
_diffrn_radiation_source 'fine-focus sealed tube'
_diffrn_radiation_type MoK\a
_diffrn_radiation_wavelength 0.71073
_diffrn_reflns_av_R_equivalents 0.0255
_diffrn_reflns_av_sigmaI/netI 0.0314
_diffrn_reflns_limit_h_max 14
_diffrn_reflns_limit_h_min -14
_diffrn_reflns_limit_k_max 29
_diffrn_reflns_limit_k_min -29
_diffrn_reflns_limit_l_max 14
_diffrn_reflns_limit_l_min -14
_diffrn_reflns_number 28353
_diffrn_reflns_theta_full 28.29
_diffrn_reflns_theta_max 28.29
_diffrn_reflns_theta_min 5.56
_diffrn_standards_decay_% 'No detectable decay'
_exptl_absorpt_coefficient_mu 0.919
_exptl_absorpt_correction_T_max 0.7701
_exptl_absorpt_correction_T_min 0.7100
_exptl_absorpt_correction_type none
_exptl_absorpt_process_details None
_exptl_crystal_colour Purple
_exptl_crystal_density_diffrn 1.490
_exptl_crystal_density_method 'not measured'
_exptl_crystal_description 'Irregular rhomb'
_exptl_crystal_F_000 1168
_exptl_crystal_size_max 0.40
_exptl_crystal_size_mid 0.40
_exptl_crystal_size_min 0.30
_refine_diff_density_max 0.350
_refine_diff_density_min -0.475
_refine_diff_density_rms 0.054
_refine_ls_abs_structure_details 'Flack H D (1983), Acta Cryst. A39, 876-881'
_refine_ls_abs_structure_Flack 0.524(13)
_refine_ls_extinction_method none
_refine_ls_goodness_of_fit_ref 1.109
_refine_ls_hydrogen_treatment mixed
_refine_ls_matrix_type full
_refine_ls_number_parameters 740
_refine_ls_number_reflns 12360
_refine_ls_number_restraints 389
_refine_ls_restrained_S_all 1.093
_refine_ls_R_factor_all 0.0388
_refine_ls_R_factor_gt 0.0334
_refine_ls_shift/su_max 0.689
_refine_ls_shift/su_mean 0.004
_refine_ls_structure_factor_coef Fsqd
_refine_ls_weighting_details 'calc w=1/[\s^2^(Fo^2^)+(0.0206P)^2^+2.2464P] where P=(Fo^2^+2Fc^2^)/3'
_refine_ls_weighting_scheme calc
_refine_ls_wR_factor_gt 0.0708
_refine_ls_wR_factor_ref 0.0745
_reflns_number_gt 11393
_reflns_number_total 12360
_reflns_threshold_expression >2sigma(I)
_cod_data_source_file ic000976c_3.cif
_cod_data_source_block scs3
_cod_depositor_comments
;
The following automatic conversions were performed:

'_chemical_melting_point' value 'Not measured' was changed to '?' -
the value is undefined or not given.

Automatic conversion script
Id: cif_fix_values 1569 2011-02-09 13:29:24Z adriana 

The following automatic conversions were performed:

'_symmetry_cell_setting' value 'Monoclinic' changed to 'monoclinic'
according to the built-in table from CIF Core dictionary named
'cif_core.dic' version 2.4.1 from
2010-06-29.

'_exptl_absorpt_correction_type' value 'None' changed to
'none' according to the built-in table from CIF Core dictionary named
'cif_core.dic' version 2.4.1 from 2010-06-29.

Automatic conversion script
Id: cif_fix_values 1646 2011-03-28 12:23:43Z adriana 

The following automatic conversions were performed:

data name '_atom_site_symetry_multiplicity' was replaced with
'_atom_site_symmetry_multiplicity' as specified in the replacement
file 'data/replacement-values/replacement_tags.lst'.

Automatic conversion script
Id: cif_correct_tags 9268 2022-04-12 08:56:07Z antanas 
;
_cod_database_code 4319903

loop_
_symmetry_equiv_pos_as_xyz
'x, y, z'
'-x, y+1/2, -z'

loop_
_atom_site_label
_atom_site_type_symbol
_atom_site_fract_x
_atom_site_fract_y
_atom_site_fract_z
_atom_site_U_iso_or_equiv
_atom_site_adp_type
_atom_site_occupancy
_atom_site_symmetry_multiplicity
_atom_site_calc_flag
_atom_site_refinement_flags
_atom_site_disorder_assembly
_atom_site_disorder_group
Co Co 0.97018(3) 0.09722(3) 0.76811(3) 0.01690(7) Uani 1 1 d . B .
N1 N 0.9042(2) 0.16790(11) 0.6709(2) 0.0209(5) Uani 1 1 d . . .
N2 N 0.8112(2) 0.05254(11) 0.7231(2) 0.0207(5) Uani 1 1 d . . .
N3 N 1.0356(2) 0.02648(11) 0.8648(2) 0.0203(5) Uani 1 1 d . . .
N4 N 1.1293(2) 0.14171(11) 0.8127(2) 0.0195(5) Uani 1 1 d . . .
N5 N 1.0391(2) 0.06937(11) 0.6156(2) 0.0233(5) Uani 1 1 d . . .
H5A H 0.9750 0.0489 0.5722 0.028 Uiso 1 1 calc R . .
H5B H 1.0545 0.1037 0.5713 0.028 Uiso 1 1 calc R . .
N6 N 0.9025(2) 0.12582(11) 0.9218(2) 0.0251(5) Uani 1 1 d . . .
H6A H 0.8881 0.0919 0.9677 0.030 Uiso 1 1 calc R A 1
H6B H 0.9660 0.1472 0.9640 0.030 Uiso 1 1 calc R A 1
CA1 C 0.9643(3) 0.22275(13) 0.6555(3) 0.0231(6) Uani 1 1 d . . .
CA2 C 0.7881(3) 0.17367(13) 0.6083(3) 0.0235(6) Uani 1 1 d . . .
CA3 C 0.7075(3) 0.07257(13) 0.6497(3) 0.0212(6) Uani 1 1 d . . .
CA4 C 0.7850(3) -0.00769(12) 0.7485(2) 0.0209(5) Uani 1 1 d . . .
CA5 C 0.9770(3) -0.02828(13) 0.8791(3) 0.0224(5) Uani 1 1 d . . .
CA6 C 1.1481(3) 0.02281(13) 0.9375(3) 0.0228(5) Uani 1 1 d . . .
CA7 C 1.2329(3) 0.12128(13) 0.8845(3) 0.0218(5) Uani 1 1 d . . .
CA8 C 1.1603(3) 0.19916(13) 0.7774(3) 0.0228(5) Uani 1 1 d . . .
CB1 C 0.8830(3) 0.26361(14) 0.5846(3) 0.0313(7) Uani 1 1 d . . .
HB1 H 0.9024 0.3040 0.5622 0.038 Uiso 1 1 calc R . .
CB2 C 0.7744(3) 0.23400(14) 0.5559(3) 0.0332(7) Uani 1 1 d . . .
HB2 H 0.7024 0.2496 0.5100 0.040 Uiso 1 1 calc R . .
CB3 C 0.6180(3) 0.02468(13) 0.6298(3) 0.0253(6) Uani 1 1 d . . .
HB3 H 0.5394 0.0272 0.5830 0.030 Uiso 1 1 calc R . .
CB4 C 0.6652(3) -0.02488(13) 0.6897(3) 0.0257(6) Uani 1 1 d . . .
HB4 H 0.6265 -0.0636 0.6925 0.031 Uiso 1 1 calc R . .
CB5 C 1.0509(3) -0.06636(14) 0.9634(3) 0.0293(6) Uani 1 1 d . . .
HB5 H 1.0299 -0.1060 0.9889 0.035 Uiso 1 1 calc R . .
CB6 C 1.1565(3) -0.03453(14) 0.9994(3) 0.0288(6) Uani 1 1 d . . .
HB6 H 1.2235 -0.0478 1.0552 0.035 Uiso 1 1 calc R . .
CB7 C 1.3295(3) 0.16714(14) 0.8933(3) 0.0262(6) Uani 1 1 d . . .
HB7 H 1.4095 0.1643 0.9375 0.031 Uiso 1 1 calc R . .
CB8 C 1.2845(3) 0.21484(14) 0.8269(3) 0.0277(6) Uani 1 1 d . . .
HB8 H 1.3272 0.2520 0.8149 0.033 Uiso 1 1 calc R . .
CM1 C 0.6943(3) 0.13015(14) 0.5970(3) 0.0232(6) Uani 1 1 d . . .
CM2 C 0.8623(3) -0.04659(13) 0.8201(3) 0.0223(5) Uani 1 1 d . . .
CM3 C 1.2434(3) 0.06572(13) 0.9446(3) 0.0214(5) Uani 1 1 d . . .
CM4 C 1.0849(3) 0.23818(13) 0.7041(3) 0.0232(5) Uani 1 1 d . . .
C11 C 0.5736(3) 0.14558(13) 0.5249(3) 0.0234(6) Uani 1 1 d . . .
C12 C 0.5723(3) 0.16021(15) 0.4010(3) 0.0305(6) Uani 1 1 d . . .
H12 H 0.6483 0.1586 0.3606 0.037 Uiso 1 1 calc R . .
C13 C 0.4607(3) 0.17705(17) 0.3361(3) 0.0373(8) Uani 1 1 d . . .
H13 H 0.4611 0.1876 0.2521 0.045 Uiso 1 1 calc R . .
C14 C 0.3492(3) 0.17863(16) 0.3931(3) 0.0377(8) Uani 1 1 d . . .
H14 H 0.2728 0.1896 0.3481 0.045 Uiso 1 1 calc R . .
C15 C 0.3494(3) 0.16422(17) 0.5154(3) 0.0353(7) Uani 1 1 d . . .
H15 H 0.2729 0.1656 0.5549 0.042 Uiso 1 1 calc R . .
C16 C 0.4609(3) 0.14756(15) 0.5815(3) 0.0292(6) Uani 1 1 d . . .
H16 H 0.4599 0.1375 0.6658 0.035 Uiso 1 1 calc R . .
C21 C 0.8270(3) -0.11208(13) 0.8328(3) 0.0253(6) Uani 1 1 d . . .
C22 C 0.9034(3) -0.15631(13) 0.7865(3) 0.0314(7) Uani 1 1 d . . .
H22 H 0.9735 -0.1445 0.7430 0.038 Uiso 1 1 calc R . .
C23 C 0.8788(3) -0.21768(15) 0.8029(3) 0.0361(7) Uani 1 1 d . . .
H23 H 0.9318 -0.2474 0.7705 0.043 Uiso 1 1 calc R . .
C24 C 0.7771(3) -0.23528(15) 0.8664(3) 0.0338(7) Uani 1 1 d . . .
H24 H 0.7611 -0.2771 0.8796 0.041 Uiso 1 1 calc R . .
C25 C 0.6988(3) -0.19150(15) 0.9106(3) 0.0345(7) Uani 1 1 d . . .
H25 H 0.6279 -0.2035 0.9526 0.041 Uiso 1 1 calc R . .
C26 C 0.7233(3) -0.12995(14) 0.8940(3) 0.0305(6) Uani 1 1 d . . .
H26 H 0.6690 -0.1003 0.9246 0.037 Uiso 1 1 calc R . .
C31 C 1.3634(3) 0.05130(14) 1.0193(3) 0.0242(6) Uani 1 1 d . . .
C32 C 1.4740(3) 0.04087(15) 0.9612(3) 0.0337(7) Uani 1 1 d . . .
H32 H 1.4722 0.0417 0.8744 0.040 Uiso 1 1 calc R . .
C33 C 1.5862(3) 0.02941(16) 1.0295(4) 0.0407(9) Uani 1 1 d . . .
H33 H 1.6612 0.0229 0.9894 0.049 Uiso 1 1 calc R . .
C34 C 1.5895(3) 0.02736(16) 1.1556(4) 0.0430(9) Uani 1 1 d . . .
H34 H 1.6667 0.0196 1.2022 0.052 Uiso 1 1 calc R . .
C35 C 1.4801(4) 0.03667(17) 1.2139(3) 0.0411(8) Uani 1 1 d . . .
H35 H 1.4820 0.0347 1.3006 0.049 Uiso 1 1 calc R . .
C36 C 1.3673(3) 0.04889(16) 1.1460(3) 0.0327(7) Uani 1 1 d . . .
H36 H 1.2927 0.0556 1.1866 0.039 Uiso 1 1 calc R . .
C41 C 1.1323(3) 0.30047(13) 0.6776(3) 0.0255(6) Uani 1 1 d . . .
C42 C 1.1683(3) 0.31499(15) 0.5621(3) 0.0352(7) Uani 1 1 d . . .
H42 H 1.1661 0.2848 0.5000 0.042 Uiso 1 1 calc R . .
C43 C 1.2078(4) 0.37348(17) 0.5366(4) 0.0442(9) Uani 1 1 d . . .
H43 H 1.2322 0.3832 0.4572 0.053 Uiso 1 1 calc R . .
C44 C 1.2116(4) 0.41724(16) 0.6259(4) 0.0479(10) Uani 1 1 d . . .
H44 H 1.2382 0.4572 0.6081 0.058 Uiso 1 1 calc R . .
C45 C 1.1770(4) 0.40337(17) 0.7412(4) 0.0528(10) Uani 1 1 d . . .
H45 H 1.1797 0.4338 0.8028 0.063 Uiso 1 1 calc R . .
C46 C 1.1377(4) 0.34445(15) 0.7677(4) 0.0422(8) Uani 1 1 d . . .
H46 H 1.1149 0.3347 0.8476 0.051 Uiso 1 1 calc R . .
C51 C 1.1543(3) 0.03031(14) 0.6128(3) 0.0265(6) Uani 1 1 d . . .
H51A H 1.2038 0.0329 0.6928 0.032 Uiso 1 1 calc R . .
H51B H 1.2078 0.0456 0.5493 0.032 Uiso 1 1 calc R . .
C52 C 1.1201(3) -0.03539(14) 0.5860(3) 0.0332(7) Uani 1 1 d . . .
H52A H 1.0711 -0.0515 0.6522 0.040 Uiso 1 1 calc R . .
H52B H 1.0665 -0.0378 0.5084 0.040 Uiso 1 1 calc R . .
C53 C 1.2366(3) -0.07346(14) 0.5760(3) 0.0326(7) Uani 1 1 d D . .
C54 C 1.2737(4) -0.11626(18) 0.6634(4) 0.0463(9) Uani 1 1 d D . .
H54 H 1.2244 -0.1222 0.7312 0.056 Uiso 1 1 calc R . .
C55 C 1.3824(4) -0.15099(19) 0.6538(4) 0.0550(11) Uani 1 1 d D . .
H55 H 1.4057 -0.1806 0.7142 0.066 Uiso 1 1 calc R . .
C56 C 1.4553(4) -0.14237(19) 0.5575(5) 0.0568(12) Uani 1 1 d D . .
H56 H 1.5291 -0.1660 0.5508 0.068 Uiso 1 1 calc R . .
C57 C 1.4209(4) -0.0991(2) 0.4703(5) 0.0601(12) Uani 1 1 d D . .
H57 H 1.4724 -0.0923 0.4044 0.072 Uiso 1 1 calc R . .
C58 C 1.3113(4) -0.06550(18) 0.4783(4) 0.0491(9) Uani 1 1 d D . .
H58 H 1.2871 -0.0368 0.4164 0.059 Uiso 1 1 calc R . .
C61 C 0.7846(6) 0.1646(3) 0.9205(5) 0.0236(14) Uani 0.527(8) 1 d PU B 1
H61A H 0.7340 0.1529 0.9891 0.028 Uiso 0.527(8) 1 calc PR B 1
H61B H 0.7325 0.1584 0.8429 0.028 Uiso 0.527(8) 1 calc PR B 1
C62 C 0.8245(6) 0.2310(3) 0.9331(6) 0.0304(15) Uani 0.527(8) 1 d PU B 1
H62A H 0.8714 0.2369 1.0136 0.036 Uiso 0.527(8) 1 calc PR B 1
H62B H 0.8826 0.2406 0.8691 0.036 Uiso 0.527(8) 1 calc PR B 1
C63 C 0.7160(7) 0.2747(3) 0.9220(6) 0.0353(15) Uani 0.527(8) 1 d PGDU B 1
C64 C 0.6304(8) 0.2749(5) 0.8138(6) 0.042(2) Uani 0.527(8) 1 d PGDU B 1
H64 H 0.6394 0.2458 0.7512 0.050 Uiso 0.527(8) 1 calc PR B 1
C65 C 0.5341(13) 0.3179(6) 0.8011(14) 0.041(3) Uani 0.527(8) 1 d PDU B 1
H65 H 0.4757 0.3173 0.7313 0.049 Uiso 0.527(8) 1 calc PR B 1
C66 C 0.5240(15) 0.3615(6) 0.8908(17) 0.043(3) Uani 0.527(8) 1 d PDU B 1
H66 H 0.4622 0.3925 0.8796 0.052 Uiso 0.527(8) 1 calc PR B 1
C67 C 0.6032(16) 0.3603(6) 0.9963(15) 0.049(3) Uani 0.527(8) 1 d PDU B 1
H67 H 0.5929 0.3890 1.0593 0.059 Uiso 0.527(8) 1 calc PR B 1
C68 C 0.6982(8) 0.3169(4) 1.0107(8) 0.0417(19) Uani 0.527(8) 1 d PDU B 1
H68 H 0.7520 0.3166 1.0838 0.050 Uiso 0.527(8) 1 calc PR B 1
C61 C 0.8546(6) 0.1904(3) 0.9397(5) 0.0222(15) Uani 0.473(8) 1 d PU B 2
H61C H 0.8879 0.2066 1.0200 0.027 Uiso 0.473(8) 1 calc PR B 2
H61D H 0.8823 0.2174 0.8746 0.027 Uiso 0.473(8) 1 calc PR B 2
C62 C 0.7117(7) 0.1869(3) 0.9336(7) 0.0337(17) Uani 0.473(8) 1 d PU B 2
H62C H 0.6851 0.1657 1.0071 0.040 Uiso 0.473(8) 1 calc PR B 2
H62D H 0.6809 0.1631 0.8608 0.040 Uiso 0.473(8) 1 calc PR B 2
C63 C 0.6536(7) 0.2499(3) 0.9265(6) 0.0303(16) Uani 0.473(8) 1 d PGDU B 2
C64 C 0.5861(8) 0.2706(5) 0.8253(7) 0.035(2) Uani 0.473(8) 1 d PGDU B 2
H64 H 0.5725 0.2442 0.7571 0.043 Uiso 0.473(8) 1 calc PR B 2
C65 C 0.5353(15) 0.3292(7) 0.8169(16) 0.045(4) Uani 0.473(8) 1 d PDU B 2
H65 H 0.4885 0.3418 0.7442 0.054 Uiso 0.473(8) 1 calc PR B 2
C66 C 0.5536(17) 0.3684(7) 0.9145(18) 0.041(3) Uani 0.473(8) 1 d PDU B 2
H66 H 0.5202 0.4084 0.9107 0.049 Uiso 0.473(8) 1 calc PR B 2
C67 C 0.622(2) 0.3478(7) 1.0178(17) 0.048(3) Uani 0.473(8) 1 d PDU B 2
H67 H 0.6361 0.3743 1.0858 0.058 Uiso 0.473(8) 1 calc PR B 2
C68 C 0.6708(9) 0.2898(4) 1.0255(8) 0.0376(19) Uani 0.473(8) 1 d PDU B 2
H68A H 0.7164 0.2768 1.0987 0.045 Uiso 0.473(8) 1 calc PR B 2
Sb Sb 0.968033(17) 0.099822(8) 0.270838(15) 0.02524(5) Uani 1 1 d . . .
F1 F 0.86136(19) 0.06658(10) 0.38232(17) 0.0401(5) Uani 1 1 d . . .
F2 F 1.07466(18) 0.13373(9) 0.15867(16) 0.0348(4) Uani 1 1 d . . .
F3 F 1.0353(2) 0.15299(10) 0.39326(18) 0.0401(5) Uani 1 1 d . . .
F4 F 0.9013(2) 0.04716(10) 0.14753(17) 0.0402(5) Uani 1 1 d . . .
F5 F 0.8450(2) 0.15749(11) 0.22203(19) 0.0458(5) Uani 1 1 d . . .
F6 F 1.0923(2) 0.04334(11) 0.32035(19) 0.0444(5) Uani 1 1 d . . .

loop_
_atom_site_aniso_label
_atom_site_aniso_U_11
_atom_site_aniso_U_22
_atom_site_aniso_U_33
_atom_site_aniso_U_23
_atom_site_aniso_U_13
_atom_site_aniso_U_12
Co 0.01776(13) 0.01645(15) 0.01618(13) 0.00089(16) -0.00082(10) 0.00081(15)
N1 0.0230(12) 0.0181(11) 0.0214(11) 0.0026(9) -0.0007(9) -0.0017(9)
N2 0.0200(11) 0.0190(11) 0.0227(11) 0.0008(9) -0.0009(9) 0.0009(9)
N3 0.0191(11) 0.0188(11) 0.0225(11) 0.0041(9) -0.0008(9) 0.0018(9)
N4 0.0194(11) 0.0202(11) 0.0186(10) 0.0014(9) 0.0000(8) -0.0005(9)
N5 0.0242(12) 0.0260(13) 0.0195(11) 0.0003(9) -0.0002(9) 0.0024(10)
N6 0.0317(13) 0.0246(12) 0.0190(11) 0.0035(9) 0.0016(9) 0.0075(10)
CA1 0.0267(14) 0.0198(13) 0.0222(13) 0.0034(10) -0.0025(11) -0.0007(11)
CA2 0.0250(14) 0.0229(14) 0.0220(13) 0.0040(10) -0.0011(11) 0.0019(11)
CA3 0.0205(13) 0.0236(13) 0.0194(13) -0.0016(11) 0.0002(11) 0.0017(10)
CA4 0.0215(13) 0.0182(12) 0.0227(13) -0.0023(10) -0.0004(10) -0.0019(10)
CA5 0.0218(13) 0.0216(13) 0.0237(13) 0.0031(11) -0.0001(10) 0.0002(10)
CA6 0.0215(13) 0.0231(13) 0.0230(13) 0.0018(11) -0.0024(10) 0.0030(10)
CA7 0.0214(13) 0.0223(13) 0.0211(13) -0.0029(10) -0.0019(10) -0.0001(10)
CA8 0.0267(14) 0.0183(13) 0.0235(13) -0.0011(10) 0.0013(11) -0.0024(11)
CB1 0.0335(16) 0.0202(14) 0.0391(17) 0.0103(12) -0.0055(13) 0.0013(12)
CB2 0.0313(16) 0.0256(15) 0.0411(18) 0.0119(13) -0.0094(13) 0.0012(12)
CB3 0.0215(13) 0.0254(14) 0.0281(14) -0.0019(11) -0.0046(11) -0.0012(11)
CB4 0.0239(14) 0.0220(14) 0.0309(15) -0.0017(11) -0.0002(11) -0.0028(11)
CB5 0.0295(16) 0.0250(15) 0.0325(16) 0.0081(12) -0.0033(12) -0.0008(12)
CB6 0.0273(15) 0.0260(15) 0.0320(15) 0.0077(12) -0.0054(12) 0.0029(12)
CB7 0.0220(14) 0.0268(15) 0.0293(15) -0.0012(11) -0.0025(11) -0.0021(11)
CB8 0.0253(14) 0.0253(15) 0.0316(15) -0.0007(12) -0.0032(11) -0.0072(11)
CM1 0.0223(14) 0.0268(14) 0.0202(14) 0.0017(11) -0.0012(11) 0.0021(11)
CM2 0.0242(13) 0.0190(13) 0.0238(13) 0.0022(10) 0.0031(10) 0.0000(10)
CM3 0.0202(13) 0.0225(14) 0.0211(13) 0.0000(11) -0.0006(10) 0.0030(10)
CM4 0.0276(14) 0.0194(13) 0.0226(13) 0.0023(10) 0.0019(11) -0.0002(11)
C11 0.0221(14) 0.0205(14) 0.0269(14) 0.0009(11) -0.0033(11) 0.0023(11)
C12 0.0263(15) 0.0372(17) 0.0276(15) 0.0053(13) -0.0010(12) 0.0041(13)
C13 0.0375(18) 0.044(2) 0.0288(16) 0.0071(14) -0.0085(13) 0.0047(15)
C14 0.0249(16) 0.0405(19) 0.046(2) 0.0036(15) -0.0115(14) 0.0070(13)
C15 0.0227(15) 0.0366(19) 0.0464(19) 0.0017(15) 0.0009(13) 0.0040(13)
C16 0.0266(15) 0.0328(16) 0.0280(15) 0.0012(12) 0.0003(12) 0.0018(12)
C21 0.0264(14) 0.0205(13) 0.0284(14) 0.0024(11) -0.0025(11) -0.0008(11)
C22 0.0322(16) 0.0221(14) 0.0404(18) 0.0001(12) 0.0061(13) -0.0004(12)
C23 0.0426(19) 0.0231(15) 0.0423(19) -0.0051(13) 0.0021(15) 0.0033(13)
C24 0.0432(18) 0.0215(14) 0.0359(17) 0.0011(13) -0.0017(14) -0.0058(13)
C25 0.0355(17) 0.0293(16) 0.0392(17) 0.0074(13) 0.0071(14) -0.0056(13)
C26 0.0331(16) 0.0252(15) 0.0335(16) 0.0018(12) 0.0044(13) -0.0006(12)
C31 0.0210(14) 0.0200(14) 0.0309(15) 0.0010(11) -0.0037(11) -0.0001(11)
C32 0.0287(16) 0.0299(16) 0.0428(18) 0.0023(14) 0.0040(13) 0.0026(13)
C33 0.0217(16) 0.0286(18) 0.071(3) 0.0064(17) 0.0007(15) 0.0033(13)
C34 0.0261(17) 0.0310(17) 0.069(3) 0.0095(17) -0.0184(16) -0.0023(14)
C35 0.045(2) 0.0381(19) 0.0374(18) 0.0040(15) -0.0173(15) -0.0020(15)
C36 0.0278(15) 0.0364(17) 0.0328(16) -0.0012(13) -0.0051(12) 0.0020(13)
C41 0.0252(14) 0.0193(13) 0.0311(15) 0.0030(11) -0.0035(11) -0.0016(11)
C42 0.0413(18) 0.0290(16) 0.0354(17) 0.0067(13) 0.0041(14) -0.0045(14)
C43 0.045(2) 0.038(2) 0.049(2) 0.0172(16) 0.0034(16) -0.0098(15)
C44 0.048(2) 0.0220(17) 0.073(3) 0.0128(17) -0.0031(19) -0.0090(15)
C45 0.077(3) 0.0255(17) 0.056(2) -0.0067(17) 0.004(2) -0.0087(18)
C46 0.056(2) 0.0268(17) 0.044(2) -0.0016(14) 0.0073(17) -0.0072(15)
C51 0.0251(14) 0.0297(15) 0.0249(14) -0.0035(11) 0.0041(11) 0.0018(12)
C52 0.0316(16) 0.0277(16) 0.0407(18) 0.0015(13) 0.0046(13) -0.0014(13)
C53 0.0363(17) 0.0236(15) 0.0380(17) -0.0061(13) 0.0031(14) -0.0028(13)
C54 0.041(2) 0.043(2) 0.055(2) 0.0054(17) 0.0037(17) 0.0035(16)
C55 0.044(2) 0.041(2) 0.077(3) 0.003(2) -0.010(2) 0.0067(18)
C56 0.0337(19) 0.041(2) 0.096(3) -0.030(2) 0.003(2) 0.0026(16)
C57 0.055(3) 0.057(3) 0.071(3) -0.023(2) 0.024(2) 0.006(2)
C58 0.063(3) 0.040(2) 0.046(2) -0.0086(17) 0.0166(19) 0.0074(18)
C61 0.028(3) 0.021(3) 0.022(3) -0.002(2) 0.004(2) 0.004(3)
C62 0.033(3) 0.025(3) 0.033(3) -0.004(2) 0.000(2) 0.001(2)
C63 0.034(4) 0.024(3) 0.048(4) 0.004(3) 0.009(3) 0.000(3)
C64 0.052(6) 0.041(4) 0.034(4) 0.008(3) 0.015(3) 0.017(4)
C65 0.036(5) 0.038(6) 0.048(5) 0.014(4) 0.011(4) 0.001(4)
C66 0.035(7) 0.023(5) 0.073(8) 0.005(5) 0.017(5) 0.004(5)
C67 0.036(7) 0.040(6) 0.072(8) -0.018(6) 0.019(6) 0.004(4)
C68 0.039(4) 0.034(4) 0.053(4) -0.013(4) 0.006(3) 0.000(3)
C61 0.029(3) 0.019(3) 0.020(3) -0.002(2) 0.002(2) -0.003(3)
C62 0.033(4) 0.027(3) 0.042(4) -0.003(3) 0.004(3) 0.002(3)
C63 0.028(4) 0.026(3) 0.038(3) -0.002(3) 0.005(3) 0.004(3)
C64 0.036(5) 0.042(4) 0.029(4) -0.004(3) 0.006(3) 0.007(4)
C65 0.044(7) 0.038(6) 0.052(7) 0.013(5) 0.001(5) 0.007(5)
C66 0.038(8) 0.025(5) 0.060(8) 0.002(4) 0.009(5) -0.002(5)
C67 0.045(7) 0.040(6) 0.058(6) -0.017(5) -0.009(5) 0.003(5)
C68 0.039(5) 0.037(5) 0.035(4) -0.006(3) -0.003(3) 0.007(4)
Sb 0.02486(8) 0.03022(9) 0.02030(8) 0.00293(9) -0.00055(5) -0.00310(9)
F1 0.0385(11) 0.0539(13) 0.0285(10) 0.0051(9) 0.0060(8) -0.0133(9)
F2 0.0365(10) 0.0396(11) 0.0289(9) 0.0035(8) 0.0051(8) -0.0106(8)
F3 0.0486(12) 0.0429(12) 0.0284(10) -0.0051(9) -0.0007(9) -0.0133(9)
F4 0.0488(12) 0.0433(12) 0.0281(9) -0.0011(9) -0.0002(9) -0.0159(10)
F5 0.0421(12) 0.0543(14) 0.0403(11) 0.0102(10) -0.0006(9) 0.0161(10)
F6 0.0419(12) 0.0513(13) 0.0394(11) 0.0113(10) -0.0008(9) 0.0117(10)

loop_
_atom_type_symbol
_atom_type_description
_atom_type_scat_dispersion_real
_atom_type_scat_dispersion_imag
_atom_type_scat_source
C C 0.0033 0.0016 'International Tables Vol C Tables 4.2.6.8 and 6.1.1.4'
H H 0.0000 0.0000 'International Tables Vol C Tables 4.2.6.8 and 6.1.1.4'
N N 0.0061 0.0033 'International Tables Vol C Tables 4.2.6.8 and 6.1.1.4'
F F 0.0171 0.0103 'International Tables Vol C Tables 4.2.6.8 and 6.1.1.4'
Co Co 0.3494 0.9721 'International Tables Vol C Tables 4.2.6.8 and 6.1.1.4'
Sb Sb -0.5866 1.5461 'International Tables Vol C Tables 4.2.6.8 and 6.1.1.4'

loop_
_geom_angle_atom_site_label_1
_geom_angle_atom_site_label_2
_geom_angle_atom_site_label_3
_geom_angle
_geom_angle_site_symmetry_1
_geom_angle_site_symmetry_3
_geom_angle_publ_flag
N5 Co N3 94.03(10) . . ?
N5 Co N6 179.37(13) . . ?
N3 Co N6 86.06(10) . . ?
N5 Co N1 85.90(10) . . ?
N3 Co N1 179.79(12) . . ?
N6 Co N1 94.01(10) . . ?
N5 Co N4 89.95(10) . . ?
N3 Co N4 89.88(10) . . ?
N6 Co N4 89.43(10) . . ?
N1 Co N4 90.32(10) . . ?
N5 Co N2 89.88(10) . . ?
N3 Co N2 90.08(10) . . ?
N6 Co N2 90.74(10) . . ?
N1 Co N2 89.72(10) . . ?
N4 Co N2 179.82(12) . . ?
CA2 N1 CA1 105.3(2) . . ?
CA2 N1 Co 127.57(19) . . ?
CA1 N1 Co 127.05(19) . . ?
CA3 N2 CA4 104.9(2) . . ?
CA3 N2 Co 127.7(2) . . ?
CA4 N2 Co 127.15(19) . . ?
CA5 N3 CA6 105.2(2) . . ?
CA5 N3 Co 127.49(19) . . ?
CA6 N3 Co 127.3(2) . . ?
CA8 N4 CA7 105.3(2) . . ?
CA8 N4 Co 127.21(19) . . ?
CA7 N4 Co 127.50(19) . . ?
C51 N5 Co 123.43(18) . . ?
C61 N6 C61 36.3(3) . . ?
C61 N6 Co 121.5(2) . . ?
C61 N6 Co 123.4(3) . . ?
N1 CA1 CM4 125.9(3) . . ?
N1 CA1 CB1 110.4(3) . . ?
CM4 CA1 CB1 123.6(3) . . ?
N1 CA2 CM1 126.6(3) . . ?
N1 CA2 CB2 110.0(3) . . ?
CM1 CA2 CB2 123.4(3) . . ?
N2 CA3 CM1 125.4(3) . . ?
N2 CA3 CB3 110.2(3) . . ?
CM1 CA3 CB3 124.3(3) . . ?
N2 CA4 CM2 125.7(3) . . ?
N2 CA4 CB4 110.3(2) . . ?
CM2 CA4 CB4 124.0(3) . . ?
N3 CA5 CM2 126.1(3) . . ?
N3 CA5 CB5 110.8(2) . . ?
CM2 CA5 CB5 123.1(3) . . ?
CM3 CA6 N3 126.0(3) . . ?
CM3 CA6 CB6 123.7(3) . . ?
N3 CA6 CB6 110.1(3) . . ?
N4 CA7 CM3 126.1(3) . . ?
N4 CA7 CB7 110.2(2) . . ?
CM3 CA7 CB7 123.7(3) . . ?
N4 CA8 CM4 126.4(3) . . ?
N4 CA8 CB8 110.5(2) . . ?
CM4 CA8 CB8 123.1(3) . . ?
CB2 CB1 CA1 107.1(3) . . ?
CB1 CB2 CA2 107.1(3) . . ?
CB4 CB3 CA3 107.7(3) . . ?
CB3 CB4 CA4 106.9(3) . . ?
CB6 CB5 CA5 106.7(3) . . ?
CB5 CB6 CA6 107.2(3) . . ?
CB8 CB7 CA7 106.8(3) . . ?
CB7 CB8 CA8 107.3(3) . . ?
CA2 CM1 CA3 122.9(3) . . ?
CA2 CM1 C11 118.3(3) . . ?
CA3 CM1 C11 118.7(3) . . ?
CA4 CM2 CA5 122.9(3) . . ?
CA4 CM2 C21 120.2(3) . . ?
CA5 CM2 C21 116.8(3) . . ?
CA6 CM3 CA7 122.8(3) . . ?
CA6 CM3 C31 118.4(3) . . ?
CA7 CM3 C31 118.7(3) . . ?
CA8 CM4 CA1 123.0(3) . . ?
CA8 CM4 C41 119.4(3) . . ?
CA1 CM4 C41 117.5(3) . . ?
C16 C11 C12 118.7(3) . . ?
C16 C11 CM1 120.4(3) . . ?
C12 C11 CM1 120.9(3) . . ?
C13 C12 C11 120.5(3) . . ?
C14 C13 C12 120.4(3) . . ?
C15 C14 C13 119.6(3) . . ?
C14 C15 C16 120.5(3) . . ?
C11 C16 C15 120.3(3) . . ?
C22 C21 C26 118.9(3) . . ?
C22 C21 CM2 119.0(3) . . ?
C26 C21 CM2 122.0(3) . . ?
C21 C22 C23 121.0(3) . . ?
C24 C23 C22 119.9(3) . . ?
C23 C24 C25 119.5(3) . . ?
C24 C25 C26 120.6(3) . . ?
C21 C26 C25 120.0(3) . . ?
C36 C31 C32 119.0(3) . . ?
C36 C31 CM3 121.1(3) . . ?
C32 C31 CM3 119.9(3) . . ?
C33 C32 C31 120.4(3) . . ?
C34 C33 C32 120.3(3) . . ?
C33 C34 C35 119.7(3) . . ?
C34 C35 C36 120.3(3) . . ?
C31 C36 C35 120.3(3) . . ?
C46 C41 C42 119.4(3) . . ?
C46 C41 CM4 120.1(3) . . ?
C42 C41 CM4 120.5(3) . . ?
C41 C42 C43 120.4(3) . . ?
C44 C43 C42 120.1(3) . . ?
C43 C44 C45 120.2(3) . . ?
C44 C45 C46 120.0(4) . . ?
C41 C46 C45 119.9(3) . . ?
N5 C51 C52 111.5(2) . . ?
C53 C52 C51 111.1(3) . . ?
C54 C53 C58 118.0(3) . . ?
C54 C53 C52 121.7(3) . . ?
C58 C53 C52 120.3(3) . . ?
C53 C54 C55 121.2(4) . . ?
C56 C55 C54 120.1(4) . . ?
C55 C56 C57 119.6(4) . . ?
C56 C57 C58 120.3(4) . . ?
C57 C58 C53 120.7(4) . . ?
N6 C61 C62 108.4(5) . . ?
C63 C62 C61 113.6(5) . . ?
C68 C63 C64 118.1(7) . . ?
C68 C63 C62 121.6(6) . . ?
C64 C63 C62 120.3(6) . . ?
C65 C64 C63 119.9(9) . . ?
C66 C65 C64 119.8(11) . . ?
C67 C66 C65 120.4(10) . . ?
C66 C67 C68 120.2(10) . . ?
C63 C68 C67 121.6(9) . . ?
C62 C61 N6 106.7(5) . . ?
C61 C62 C63 110.9(6) . . ?
C64 C63 C68 117.1(7) . . ?
C64 C63 C62 122.6(7) . . ?
C68 C63 C62 120.3(6) . . ?
C63 C64 C65 122.9(10) . . ?
C66 C65 C64 119.7(12) . . ?
C67 C66 C65 117.8(12) . . ?
C66 C67 C68 122.0(11) . . ?
C67 C68 C63 120.5(9) . . ?
F6 Sb F5 179.11(12) . . ?
F6 Sb F1 89.97(10) . . ?
F5 Sb F1 90.44(10) . . ?
F6 Sb F4 91.07(10) . . ?
F5 Sb F4 89.71(10) . . ?
F1 Sb F4 90.71(9) . . ?
F6 Sb F3 89.10(10) . . ?
F5 Sb F3 90.11(10) . . ?
F1 Sb F3 89.75(9) . . ?
F4 Sb F3 179.51(10) . . ?
F6 Sb F2 90.39(9) . . ?
F5 Sb F2 89.20(10) . . ?
F1 Sb F2 179.62(11) . . ?
F4 Sb F2 89.41(8) . . ?
F3 Sb F2 90.14(9) . . ?

loop_
_geom_bond_atom_site_label_1
_geom_bond_atom_site_label_2
_geom_bond_distance
_geom_bond_site_symmetry_2
_geom_bond_publ_flag
Co N5 1.972(2) . ?
Co N3 1.982(2) . ?
Co N6 1.983(2) . ?
Co N1 1.986(2) . ?
Co N4 1.986(2) . ?
Co N2 1.988(2) . ?
N1 CA2 1.374(4) . ?
N1 CA1 1.384(4) . ?
N2 CA3 1.389(4) . ?
N2 CA4 1.389(4) . ?
N3 CA5 1.373(4) . ?
N3 CA6 1.391(4) . ?
N4 CA8 1.371(4) . ?
N4 CA7 1.382(4) . ?
N5 C51 1.500(4) . ?
N6 C61 1.516(6) . ?
N6 C61 1.530(7) . ?
CA1 CM4 1.394(4) . ?
CA1 CB1 1.437(4) . ?
CA2 CM1 1.383(4) . ?
CA2 CB2 1.452(4) . ?
CA3 CM1 1.397(4) . ?
CA3 CB3 1.428(4) . ?
CA4 CM2 1.391(4) . ?
CA4 CB4 1.436(4) . ?
CA5 CM2 1.397(4) . ?
CA5 CB5 1.438(4) . ?
CA6 CM3 1.384(4) . ?
CA6 CB6 1.435(4) . ?
CA7 CM3 1.391(4) . ?
CA7 CB7 1.440(4) . ?
CA8 CM4 1.391(4) . ?
CA8 CB8 1.433(4) . ?
CB1 CB2 1.344(4) . ?
CB3 CB4 1.352(4) . ?
CB5 CB6 1.359(4) . ?
CB7 CB8 1.347(4) . ?
CM1 C11 1.497(4) . ?
CM2 C21 1.501(4) . ?
CM3 C31 1.499(4) . ?
CM4 C41 1.498(4) . ?
C11 C16 1.391(4) . ?
C11 C12 1.395(4) . ?
C12 C13 1.388(4) . ?
C13 C14 1.381(5) . ?
C14 C15 1.377(5) . ?
C15 C16 1.393(4) . ?
C21 C22 1.389(4) . ?
C21 C26 1.390(4) . ?
C22 C23 1.392(4) . ?
C23 C24 1.385(5) . ?
C24 C25 1.385(5) . ?
C25 C26 1.396(4) . ?
C31 C36 1.388(4) . ?
C31 C32 1.397(4) . ?
C32 C33 1.384(5) . ?
C33 C34 1.381(6) . ?
C34 C35 1.384(5) . ?
C35 C36 1.390(5) . ?
C41 C46 1.383(5) . ?
C41 C42 1.387(4) . ?
C42 C43 1.391(5) . ?
C43 C44 1.373(6) . ?
C44 C45 1.376(6) . ?
C45 C46 1.402(5) . ?
C51 C52 1.517(4) . ?
C52 C53 1.507(5) . ?
C53 C54 1.381(5) . ?
C53 C58 1.391(5) . ?
C54 C55 1.398(5) . ?
C55 C56 1.367(6) . ?
C56 C57 1.381(7) . ?
C57 C58 1.390(5) . ?
C61 C62 1.529(8) . ?
C62 C63 1.501(9) . ?
C63 C68 1.369(9) . ?
C63 C64 1.4409 . ?
C64 C65 1.395(11) . ?
C65 C66 1.385(11) . ?
C66 C67 1.380(12) . ?
C67 C68 1.391(11) . ?
C61 C62 1.519(10) . ?
C62 C63 1.520(9) . ?
C63 C64 1.3554 . ?
C63 C68 1.398(9) . ?
C64 C65 1.400(12) . ?
C65 C66 1.379(12) . ?
C66 C67 1.377(12) . ?
C67 C68 1.380(12) . ?
Sb F6 1.867(2) . ?
Sb F5 1.874(2) . ?
Sb F1 1.8764(18) . ?
Sb F4 1.881(2) . ?
Sb F3 1.883(2) . ?
Sb F2 1.8871(18) . ?

loop_
_geom_torsion_atom_site_label_1
_geom_torsion_atom_site_label_2
_geom_torsion_atom_site_label_3
_geom_torsion_atom_site_label_4
_geom_torsion
_geom_torsion_site_symmetry_1
_geom_torsion_site_symmetry_2
_geom_torsion_site_symmetry_3
_geom_torsion_site_symmetry_4
_geom_torsion_publ_flag
N5 Co N1 CA2 91.9(2) . . . . ?
N3 Co N1 CA2 20(35) . . . . ?
N6 Co N1 CA2 -88.8(2) . . . . ?
N4 Co N1 CA2 -178.2(2) . . . . ?
N2 Co N1 CA2 2.0(2) . . . . ?
N5 Co N1 CA1 -90.5(2) . . . . ?
N3 Co N1 CA1 -162(72) . . . . ?
N6 Co N1 CA1 88.8(2) . . . . ?
N4 Co N1 CA1 -0.6(2) . . . . ?
N2 Co N1 CA1 179.6(2) . . . . ?
N5 Co N2 CA3 -85.5(2) . . . . ?
N3 Co N2 CA3 -179.5(2) . . . . ?
N6 Co N2 CA3 94.4(2) . . . . ?
N1 Co N2 CA3 0.4(2) . . . . ?
N4 Co N2 CA3 -103(48) . . . . ?
N5 Co N2 CA4 87.5(2) . . . . ?
N3 Co N2 CA4 -6.5(2) . . . . ?
N6 Co N2 CA4 -92.6(2) . . . . ?
N1 Co N2 CA4 173.4(2) . . . . ?
N4 Co N2 CA4 70(48) . . . . ?
N5 Co N3 CA5 -88.6(2) . . . . ?
N6 Co N3 CA5 92.0(2) . . . . ?
N1 Co N3 CA5 -17(35) . . . . ?
N4 Co N3 CA5 -178.6(2) . . . . ?
N2 Co N3 CA5 1.3(2) . . . . ?
N5 Co N3 CA6 94.9(2) . . . . ?
N6 Co N3 CA6 -84.5(2) . . . . ?
N1 Co N3 CA6 167(100) . . . . ?
N4 Co N3 CA6 4.9(2) . . . . ?
N2 Co N3 CA6 -175.3(2) . . . . ?
N5 Co N4 CA8 85.5(2) . . . . ?
N3 Co N4 CA8 179.5(2) . . . . ?
N6 Co N4 CA8 -94.4(2) . . . . ?
N1 Co N4 CA8 -0.4(2) . . . . ?
N2 Co N4 CA8 103(48) . . . . ?
N5 Co N4 CA7 -93.7(2) . . . . ?
N3 Co N4 CA7 0.3(2) . . . . ?
N6 Co N4 CA7 86.4(2) . . . . ?
N1 Co N4 CA7 -179.6(2) . . . . ?
N2 Co N4 CA7 -76(48) . . . . ?
N3 Co N5 C51 -28.1(2) . . . . ?
N6 Co N5 C51 70(12) . . . . ?
N1 Co N5 C51 152.1(2) . . . . ?
N4 Co N5 C51 61.8(2) . . . . ?
N2 Co N5 C51 -118.1(2) . . . . ?
N5 Co N6 C61 111(12) . . . . ?
N3 Co N6 C61 -150.7(3) . . . . ?
N1 Co N6 C61 29.1(3) . . . . ?
N4 Co N6 C61 119.4(3) . . . . ?
N2 Co N6 C61 -60.6(3) . . . . ?
N5 Co N6 C61 68(12) . . . . ?
N3 Co N6 C61 166.1(3) . . . . ?
N1 Co N6 C61 -14.2(4) . . . . ?
N4 Co N6 C61 76.1(3) . . . . ?
N2 Co N6 C61 -103.9(3) . . . . ?
CA2 N1 CA1 CM4 179.4(3) . . . . ?
Co N1 CA1 CM4 1.3(4) . . . . ?
CA2 N1 CA1 CB1 1.4(3) . . . . ?
Co N1 CA1 CB1 -176.7(2) . . . . ?
CA1 N1 CA2 CM1 179.7(3) . . . . ?
Co N1 CA2 CM1 -2.3(4) . . . . ?
CA1 N1 CA2 CB2 -1.7(3) . . . . ?
Co N1 CA2 CB2 176.3(2) . . . . ?
CA4 N2 CA3 CM1 -177.1(3) . . . . ?
Co N2 CA3 CM1 -2.8(4) . . . . ?
CA4 N2 CA3 CB3 -0.1(3) . . . . ?
Co N2 CA3 CB3 174.17(19) . . . . ?
CA3 N2 CA4 CM2 -179.6(3) . . . . ?
Co N2 CA4 CM2 6.1(4) . . . . ?
CA3 N2 CA4 CB4 0.4(3) . . . . ?
Co N2 CA4 CB4 -173.92(19) . . . . ?
CA6 N3 CA5 CM2 -177.6(3) . . . . ?
Co N3 CA5 CM2 5.2(4) . . . . ?
CA6 N3 CA5 CB5 1.3(3) . . . . ?
Co N3 CA5 CB5 -175.8(2) . . . . ?
CA5 N3 CA6 CM3 174.5(3) . . . . ?
Co N3 CA6 CM3 -8.3(4) . . . . ?
CA5 N3 CA6 CB6 -1.5(3) . . . . ?
Co N3 CA6 CB6 175.7(2) . . . . ?
CA8 N4 CA7 CM3 177.6(3) . . . . ?
Co N4 CA7 CM3 -3.0(4) . . . . ?
CA8 N4 CA7 CB7 -0.1(3) . . . . ?
Co N4 CA7 CB7 179.25(19) . . . . ?
CA7 N4 CA8 CM4 -179.8(3) . . . . ?
Co N4 CA8 CM4 0.9(4) . . . . ?
CA7 N4 CA8 CB8 0.3(3) . . . . ?
Co N4 CA8 CB8 -179.01(19) . . . . ?
N1 CA1 CB1 CB2 -0.5(4) . . . . ?
CM4 CA1 CB1 CB2 -178.5(3) . . . . ?
CA1 CB1 CB2 CA2 -0.6(4) . . . . ?
N1 CA2 CB2 CB1 1.4(4) . . . . ?
CM1 CA2 CB2 CB1 -179.9(3) . . . . ?
N2 CA3 CB3 CB4 -0.2(3) . . . . ?
CM1 CA3 CB3 CB4 176.8(3) . . . . ?
CA3 CB3 CB4 CA4 0.5(3) . . . . ?
N2 CA4 CB4 CB3 -0.5(3) . . . . ?
CM2 CA4 CB4 CB3 179.5(3) . . . . ?
N3 CA5 CB5 CB6 -0.7(4) . . . . ?
CM2 CA5 CB5 CB6 178.3(3) . . . . ?
CA5 CB5 CB6 CA6 -0.2(4) . . . . ?
CM3 CA6 CB6 CB5 -175.1(3) . . . . ?
N3 CA6 CB6 CB5 1.0(4) . . . . ?
N4 CA7 CB7 CB8 -0.2(3) . . . . ?
CM3 CA7 CB7 CB8 -178.0(3) . . . . ?
CA7 CB7 CB8 CA8 0.4(3) . . . . ?
N4 CA8 CB8 CB7 -0.5(3) . . . . ?
CM4 CA8 CB8 CB7 179.6(3) . . . . ?
N1 CA2 CM1 CA3 -0.4(5) . . . . ?
CB2 CA2 CM1 CA3 -178.8(3) . . . . ?
N1 CA2 CM1 C11 179.8(3) . . . . ?
CB2 CA2 CM1 C11 1.3(4) . . . . ?
N2 CA3 CM1 CA2 3.0(4) . . . . ?
CB3 CA3 CM1 CA2 -173.5(3) . . . . ?
N2 CA3 CM1 C11 -177.1(3) . . . . ?
CB3 CA3 CM1 C11 6.3(4) . . . . ?
N2 CA4 CM2 CA5 1.9(4) . . . . ?
CB4 CA4 CM2 CA5 -178.1(3) . . . . ?
N2 CA4 CM2 C21 -175.5(3) . . . . ?
CB4 CA4 CM2 C21 4.4(4) . . . . ?
N3 CA5 CM2 CA4 -7.8(4) . . . . ?
CB5 CA5 CM2 CA4 173.3(3) . . . . ?
N3 CA5 CM2 C21 169.7(3) . . . . ?
CB5 CA5 CM2 C21 -9.2(4) . . . . ?
N3 CA6 CM3 CA7 5.0(4) . . . . ?
CB6 CA6 CM3 CA7 -179.5(3) . . . . ?
N3 CA6 CM3 C31 -174.3(3) . . . . ?
CB6 CA6 CM3 C31 1.1(4) . . . . ?
N4 CA7 CM3 CA6 0.9(4) . . . . ?
CB7 CA7 CM3 CA6 178.3(3) . . . . ?
N4 CA7 CM3 C31 -179.8(3) . . . . ?
CB7 CA7 CM3 C31 -2.3(4) . . . . ?
N4 CA8 CM4 CA1 -0.3(5) . . . . ?
CB8 CA8 CM4 CA1 179.6(3) . . . . ?
N4 CA8 CM4 C41 178.1(3) . . . . ?
CB8 CA8 CM4 C41 -2.0(4) . . . . ?
N1 CA1 CM4 CA8 -0.9(5) . . . . ?
CB1 CA1 CM4 CA8 176.8(3) . . . . ?
N1 CA1 CM4 C41 -179.3(3) . . . . ?
CB1 CA1 CM4 C41 -1.6(4) . . . . ?
CA2 CM1 C11 C16 -116.4(3) . . . . ?
CA3 CM1 C11 C16 63.7(4) . . . . ?
CA2 CM1 C11 C12 61.4(4) . . . . ?
CA3 CM1 C11 C12 -118.5(3) . . . . ?
C16 C11 C12 C13 0.7(5) . . . . ?
CM1 C11 C12 C13 -177.1(3) . . . . ?
C11 C12 C13 C14 -1.0(5) . . . . ?
C12 C13 C14 C15 0.9(5) . . . . ?
C13 C14 C15 C16 -0.6(5) . . . . ?
C12 C11 C16 C15 -0.4(5) . . . . ?
CM1 C11 C16 C15 177.5(3) . . . . ?
C14 C15 C16 C11 0.3(5) . . . . ?
CA4 CM2 C21 C22 115.1(3) . . . . ?
CA5 CM2 C21 C22 -62.5(4) . . . . ?
CA4 CM2 C21 C26 -67.8(4) . . . . ?
CA5 CM2 C21 C26 114.7(3) . . . . ?
C26 C21 C22 C23 -1.3(5) . . . . ?
CM2 C21 C22 C23 175.9(3) . . . . ?
C21 C22 C23 C24 -0.2(5) . . . . ?
C22 C23 C24 C25 1.5(5) . . . . ?
C23 C24 C25 C26 -1.4(5) . . . . ?
C22 C21 C26 C25 1.4(5) . . . . ?
CM2 C21 C26 C25 -175.7(3) . . . . ?
C24 C25 C26 C21 -0.1(5) . . . . ?
CA6 CM3 C31 C36 -70.8(4) . . . . ?
CA7 CM3 C31 C36 109.8(3) . . . . ?
CA6 CM3 C31 C32 110.1(3) . . . . ?
CA7 CM3 C31 C32 -69.3(4) . . . . ?
C36 C31 C32 C33 -1.2(5) . . . . ?
CM3 C31 C32 C33 178.0(3) . . . . ?
C31 C32 C33 C34 0.9(5) . . . . ?
C32 C33 C34 C35 0.2(5) . . . . ?
C33 C34 C35 C36 -0.9(5) . . . . ?
C32 C31 C36 C35 0.4(5) . . . . ?
CM3 C31 C36 C35 -178.7(3) . . . . ?
C34 C35 C36 C31 0.6(5) . . . . ?
CA8 CM4 C41 C46 -73.2(4) . . . . ?
CA1 CM4 C41 C46 105.2(4) . . . . ?
CA8 CM4 C41 C42 108.2(3) . . . . ?
CA1 CM4 C41 C42 -73.4(4) . . . . ?
C46 C41 C42 C43 -1.0(5) . . . . ?
CM4 C41 C42 C43 177.6(3) . . . . ?
C41 C42 C43 C44 0.2(6) . . . . ?
C42 C43 C44 C45 0.3(6) . . . . ?
C43 C44 C45 C46 0.0(7) . . . . ?
C42 C41 C46 C45 1.3(6) . . . . ?
CM4 C41 C46 C45 -177.3(3) . . . . ?
C44 C45 C46 C41 -0.8(6) . . . . ?
Co N5 C51 C52 102.0(3) . . . . ?
N5 C51 C52 C53 176.6(2) . . . . ?
C51 C52 C53 C54 110.4(4) . . . . ?
C51 C52 C53 C58 -68.5(4) . . . . ?
C58 C53 C54 C55 -0.5(6) . . . . ?
C52 C53 C54 C55 -179.5(4) . . . . ?
C53 C54 C55 C56 0.9(6) . . . . ?
C54 C55 C56 C57 0.1(6) . . . . ?
C55 C56 C57 C58 -1.6(7) . . . . ?
C56 C57 C58 C53 2.0(6) . . . . ?
C54 C53 C58 C57 -0.9(6) . . . . ?
C52 C53 C58 C57 178.1(4) . . . . ?
C61 N6 C61 C62 7.6(5) . . . . ?
Co N6 C61 C62 -97.2(4) . . . . ?
N6 C61 C62 C63 175.0(4) . . . . ?
C61 C62 C63 C68 125.6(7) . . . . ?
C61 C62 C63 C64 -57.3(8) . . . . ?
C68 C63 C64 C65 1.0(11) . . . . ?
C62 C63 C64 C65 -176.3(9) . . . . ?
C63 C64 C65 C66 2.2(14) . . . . ?
C64 C65 C66 C67 -4(2) . . . . ?
C65 C66 C67 C68 3(3) . . . . ?
C64 C63 C68 C67 -2.1(15) . . . . ?
C62 C63 C68 C67 175.1(12) . . . . ?
C66 C67 C68 C63 0(2) . . . . ?
C61 N6 C61 C62 6.2(5) . . . . ?
Co N6 C61 C62 105.4(4) . . . . ?
N6 C61 C62 C63 -169.4(5) . . . . ?
C61 C62 C63 C64 112.1(8) . . . . ?
C61 C62 C63 C68 -66.6(9) . . . . ?
C68 C63 C64 C65 0.5(12) . . . . ?
C62 C63 C64 C65 -178.2(11) . . . . ?
C63 C64 C65 C66 0.0(17) . . . . ?
C64 C65 C66 C67 0(3) . . . . ?
C65 C66 C67 C68 0(3) . . . . ?
C66 C67 C68 C63 1(3) . . . . ?
C64 C63 C68 C67 -1.1(17) . . . . ?
C62 C63 C68 C67 177.7(15) . . . . ?
